data_7711579
loop_
_publ_author_name
'Tzeng, Biing-Chiau'
'Wu, Chung-Lun'
'Hung, Jun-Wei'
'Chien, Su-Ying'
'Lee, Gene-Hsiang'

_publ_section_title
;
 Supramolecular assembly and structural transformation of d10-metal
 complexes containing (aza-15-crown-5)dithiocarbamate
;
_journal_name_full 'Dalton Transactions'
_journal_paper_doi 10.1039/D2DT02768B
_journal_year 2022
_chemical_absolute_configuration ad
_chemical_formula_sum 'C22 H40 Ag N2 O8 Rb S4'
_chemical_formula_weight 782.14
_space_group_crystal_system hexagonal
_space_group_IT_number 179
_space_group_name_Hall 'P 65 2 (0 0 1)'
_space_group_name_H-M_alt 'P 65 2 2'
_atom_sites_solution_hydrogens geom
_audit_creation_method SHELXL-2018/3
_audit_update_record
;
2022-08-06 deposited with the CCDC.	2022-10-13 downloaded from the CCDC.
;
_cell_angle_alpha 90
_cell_angle_beta 90
_cell_angle_gamma 120
_cell_formula_units_Z 6
_cell_length_a 9.70500(7)
_cell_length_b 9.70500(7)
_cell_length_c 58.1123(7)
_cell_measurement_reflns_used 29801
_cell_measurement_temperature 150(2)
_cell_measurement_theta_max 29.99
_cell_measurement_theta_min 2.42
_cell_volume 4740.12(7)
_computing_cell_refinement 'Bruker SAINT'
_computing_data_collection 'Bruker APEX3'
_computing_data_reduction 'Bruker SAINT'
_computing_molecular_graphics 'Bruker SHELXTL'
_computing_publication_material 'Bruker SHELXTL'
_computing_structure_refinement 'SHELXL-2018/3 (Sheldrick, 2018)'
_computing_structure_solution 'SHELXT (Sheldrick 2015)'
_diffrn_ambient_temperature 150(2)
_diffrn_measured_fraction_theta_full 1.000
_diffrn_measured_fraction_theta_max 1.000
_diffrn_measurement_device_type 'Bruker D8 VENTURE'
_diffrn_measurement_method '\f and \w scans'
_diffrn_radiation_type MoK\a
_diffrn_radiation_wavelength 0.71073
_diffrn_reflns_av_R_equivalents 0.0447
_diffrn_reflns_av_unetI/netI 0.0227
_diffrn_reflns_Laue_measured_fraction_full 1.000
_diffrn_reflns_Laue_measured_fraction_max 1.000
_diffrn_reflns_limit_h_max 13
_diffrn_reflns_limit_h_min -13
_diffrn_reflns_limit_k_max 13
_diffrn_reflns_limit_k_min -13
_diffrn_reflns_limit_l_max 80
_diffrn_reflns_limit_l_min -81
_diffrn_reflns_number 43051
_diffrn_reflns_point_group_measured_fraction_full 1.000
_diffrn_reflns_point_group_measured_fraction_max 1.000
_diffrn_reflns_theta_full 25.242
_diffrn_reflns_theta_max 29.998
_diffrn_reflns_theta_min 2.103
_exptl_absorpt_coefficient_mu 2.477
_exptl_absorpt_correction_T_max 0.6476
_exptl_absorpt_correction_T_min 0.3633
_exptl_absorpt_correction_type multi-scan
_exptl_absorpt_process_details 'Bruker SADABS'
_exptl_crystal_colour colourless
_exptl_crystal_density_diffrn 1.644
_exptl_crystal_description lath
_exptl_crystal_F_000 2388
_exptl_crystal_size_max 0.285
_exptl_crystal_size_mid 0.150
_exptl_crystal_size_min 0.132
_refine_diff_density_max 0.594
_refine_diff_density_min -0.335
_refine_diff_density_rms 0.061
_refine_ls_abs_structure_details
; 
 Refined as an inversion twin. 
;
_refine_ls_abs_structure_Flack 0.023(8)
_refine_ls_extinction_method none
_refine_ls_goodness_of_fit_ref 1.125
_refine_ls_hydrogen_treatment constr
_refine_ls_matrix_type full
_refine_ls_number_parameters 174
_refine_ls_number_reflns 4631
_refine_ls_number_restraints 0
_refine_ls_restrained_S_all 1.125
_refine_ls_R_factor_all 0.0287
_refine_ls_R_factor_gt 0.0274
_refine_ls_shift/su_max 0.002
_refine_ls_shift/su_mean 0.000
_refine_ls_structure_factor_coef Fsqd
_refine_ls_weighting_details 'w=1/[\s^2^(Fo^2^)+(0.0266P)^2^+3.4071P] where P=(Fo^2^+2Fc^2^)/3'
_refine_ls_weighting_scheme calc
_refine_ls_wR_factor_gt 0.0672
_refine_ls_wR_factor_ref 0.0677
_reflns_Friedel_coverage 0.597
_reflns_Friedel_fraction_full 0.999
_reflns_Friedel_fraction_max 0.999
_reflns_number_gt 4502
_reflns_number_total 4631
_reflns_threshold_expression 'I > 2\s(I)'
_cod_data_source_file d2dt02768b2.cif
_cod_data_source_block ic20607
_cod_original_cell_volume 4740.12(9)
_cod_database_code 7711579
_shelx_shelxl_version_number 2018/3
_shelx_space_group_comment
; 
The symmetry employed for this shelxl refinement is uniquely defined 
by the following loop, which should always be used as a source of 
symmetry information in preference to the above space-group names. 
They are only intended as comments. 
;
_shelx_estimated_absorpt_t_min 0.539
_shelx_estimated_absorpt_t_max 0.736

loop_
_space_group_symop_operation_xyz
'x, y, z'
'-y, x-y, z+2/3'
'-x+y, -x, z+1/3'
'-x, -y, z+1/2'
'y, -x+y, z+1/6'
'x-y, x, z+5/6'
'y, x, -z+2/3'
'x-y, -y, -z'
'-x, -x+y, -z+1/3'
'-y, -x, -z+1/6'
'-x+y, y, -z+1/2'
'x, x-y, -z+5/6'

loop_
_atom_site_label
_atom_site_type_symbol
_atom_site_fract_x
_atom_site_fract_y
_atom_site_fract_z
_atom_site_U_iso_or_equiv
_atom_site_adp_type
_atom_site_occupancy
_atom_site_site_symmetry_order
_atom_site_calc_flag
_atom_site_refinement_flags_posn
_atom_site_refinement_flags_adp
_atom_site_refinement_flags_occupancy
_atom_site_disorder_assembly
_atom_site_disorder_group
Ag1 Ag 0.000000 0.76665(4) 0.666667 0.03705(10) Uani 1 2 d S T P . .
Rb1 Rb 0.85742(2) 1.14258(2) 0.583333 0.02411(9) Uani 1 2 d S T P . .
S1 S 0.19259(9) 0.93925(9) 0.63663(2) 0.02679(14) Uani 1 1 d . . . . .
S2 S 0.29050(9) 0.77795(10) 0.67099(2) 0.02806(15) Uani 1 1 d . . . . .
O1 O 0.7162(4) 0.8844(4) 0.61808(4) 0.0474(7) Uani 1 1 d . . . . .
O2 O 0.7422(3) 0.8221(3) 0.57066(4) 0.0397(6) Uani 1 1 d . . . . .
O3 O 0.6669(3) 1.0058(3) 0.54258(4) 0.0363(5) Uani 1 1 d . . . . .
O4 O 0.5441(3) 1.1143(3) 0.57906(3) 0.0312(5) Uani 1 1 d . . . . .
N1 N 0.4842(3) 0.9800(3) 0.63900(4) 0.0224(4) Uani 1 1 d . . . . .
C1 C 0.6156(4) 0.9679(5) 0.64943(5) 0.0325(7) Uani 1 1 d . . . . .
H1A H 0.595435 0.950194 0.666166 0.039 Uiso 1 1 calc R U . . .
H1B H 0.714880 1.071147 0.647420 0.039 Uiso 1 1 calc R U . . .
C2 C 0.6418(4) 0.8395(5) 0.64004(6) 0.0369(7) Uani 1 1 d . . . . .
H2A H 0.709877 0.820300 0.650724 0.044 Uiso 1 1 calc R U . . .
H2B H 0.538535 0.739615 0.638624 0.044 Uiso 1 1 calc R U . . .
C3 C 0.7741(7) 0.7849(6) 0.61004(7) 0.0587(13) Uani 1 1 d . . . . .
H3A H 0.753821 0.703182 0.621822 0.070 Uiso 1 1 calc R U . . .
H3B H 0.890611 0.849444 0.607732 0.070 Uiso 1 1 calc R U . . .
C4 C 0.6986(6) 0.7062(5) 0.58840(8) 0.0496(10) Uani 1 1 d . . . . .
H4A H 0.732914 0.629129 0.584170 0.059 Uiso 1 1 calc R U . . .
H4B H 0.581554 0.647240 0.590275 0.059 Uiso 1 1 calc R U . . .
C5 C 0.6688(5) 0.7582(5) 0.54936(7) 0.0454(9) Uani 1 1 d . . . . .
H5A H 0.552571 0.690011 0.551502 0.055 Uiso 1 1 calc R U . . .
H5B H 0.710609 0.691961 0.542873 0.055 Uiso 1 1 calc R U . . .
C6 C 0.7023(6) 0.8911(6) 0.53325(6) 0.0478(10) Uani 1 1 d . . . . .
H6A H 0.816180 0.945300 0.528911 0.057 Uiso 1 1 calc R U . . .
H6B H 0.639018 0.846071 0.519062 0.057 Uiso 1 1 calc R U . . .
C7 C 0.4983(5) 0.9445(5) 0.54575(6) 0.0410(8) Uani 1 1 d . . . . .
H7A H 0.452829 0.848110 0.555532 0.049 Uiso 1 1 calc R U . . .
H7B H 0.443479 0.914975 0.530674 0.049 Uiso 1 1 calc R U . . .
C8 C 0.4739(5) 1.0679(5) 0.55683(6) 0.0389(8) Uani 1 1 d . . . . .
H8A H 0.519170 1.162989 0.546774 0.047 Uiso 1 1 calc R U . . .
H8B H 0.358219 1.027450 0.558178 0.047 Uiso 1 1 calc R U . . .
C9 C 0.4666(4) 0.9961(4) 0.59652(5) 0.0280(6) Uani 1 1 d . . . . .
H9A H 0.497158 0.913104 0.595378 0.034 Uiso 1 1 calc R U . . .
H9B H 0.349568 0.945057 0.595104 0.034 Uiso 1 1 calc R U . . .
C10 C 0.5231(3) 1.0856(4) 0.61917(5) 0.0254(6) Uani 1 1 d . . . . .
H10A H 0.639859 1.156938 0.618503 0.031 Uiso 1 1 calc R U . . .
H10B H 0.473770 1.152725 0.621223 0.031 Uiso 1 1 calc R U . . .
C11 C 0.3368(3) 0.9047(3) 0.64815(4) 0.0221(5) Uani 1 1 d . . . . .

loop_
_atom_site_aniso_label
_atom_site_aniso_U_11
_atom_site_aniso_U_22
_atom_site_aniso_U_33
_atom_site_aniso_U_23
_atom_site_aniso_U_13
_atom_site_aniso_U_12
Ag1 0.02621(16) 0.04479(17) 0.03396(17) 0.00696(6) 0.01392(13) 0.01311(8)
Rb1 0.02248(12) 0.02248(12) 0.02527(16) 0.00096(11) 0.00096(11) 0.00965(14)
S1 0.0216(3) 0.0315(3) 0.0284(3) 0.0079(3) 0.0063(3) 0.0141(3)
S2 0.0323(4) 0.0345(4) 0.0196(3) 0.0061(3) 0.0063(2) 0.0183(3)
O1 0.076(2) 0.0602(17) 0.0341(12) 0.0223(12) 0.0226(13) 0.0556(17)
O2 0.0534(15) 0.0345(12) 0.0379(12) -0.0057(10) -0.0081(11) 0.0270(12)
O3 0.0459(14) 0.0512(14) 0.0276(11) -0.0070(10) -0.0060(10) 0.0362(13)
O4 0.0318(11) 0.0478(13) 0.0189(9) 0.0063(9) 0.0029(8) 0.0236(11)
N1 0.0197(10) 0.0286(12) 0.0170(9) -0.0007(8) 0.0012(8) 0.0105(9)
C1 0.0231(13) 0.052(2) 0.0199(12) 0.0012(12) -0.0028(11) 0.0172(14)
C2 0.0347(17) 0.052(2) 0.0319(15) 0.0183(14) 0.0072(13) 0.0278(16)
C3 0.098(4) 0.076(3) 0.043(2) 0.017(2) 0.016(2) 0.075(3)
C4 0.055(2) 0.0310(18) 0.069(3) 0.0033(18) -0.001(2) 0.0259(17)
C5 0.054(2) 0.045(2) 0.050(2) -0.0218(17) -0.0182(18) 0.0342(19)
C6 0.069(3) 0.071(3) 0.0295(16) -0.0135(17) -0.0078(16) 0.054(2)
C7 0.0400(19) 0.059(2) 0.0333(16) -0.0114(16) -0.0135(14) 0.0321(18)
C8 0.0432(19) 0.064(2) 0.0261(14) 0.0009(15) -0.0054(14) 0.0389(19)
C9 0.0296(14) 0.0349(15) 0.0193(11) 0.0000(11) 0.0012(10) 0.0161(12)
C10 0.0226(13) 0.0283(14) 0.0209(12) 0.0019(10) 0.0044(10) 0.0093(11)
C11 0.0231(12) 0.0228(12) 0.0186(11) -0.0026(9) 0.0022(9) 0.0100(10)

loop_
_atom_type_symbol
_atom_type_description
_atom_type_scat_dispersion_real
_atom_type_scat_dispersion_imag
_atom_type_scat_source
C C 0.0033 0.0016 'International Tables Vol C Tables 4.2.6.8 and 6.1.1.4'
H H 0.0000 0.0000 'International Tables Vol C Tables 4.2.6.8 and 6.1.1.4'
N N 0.0061 0.0033 'International Tables Vol C Tables 4.2.6.8 and 6.1.1.4'
O O 0.0106 0.0060 'International Tables Vol C Tables 4.2.6.8 and 6.1.1.4'
S S 0.1246 0.1234 'International Tables Vol C Tables 4.2.6.8 and 6.1.1.4'
Rb Rb -0.9393 2.9676 'International Tables Vol C Tables 4.2.6.8 and 6.1.1.4'
Ag Ag -0.8971 1.1015 'International Tables Vol C Tables 4.2.6.8 and 6.1.1.4'

loop_
_geom_angle_atom_site_label_1
_geom_angle_atom_site_label_2
_geom_angle_atom_site_label_3
_geom_angle
_geom_angle_site_symmetry_1
_geom_angle_site_symmetry_3
_geom_angle_publ_flag
S1 Ag1 S1 145.44(4) 9_556 . ?
S1 Ag1 S2 130.27(2) 9_556 . ?
S1 Ag1 S2 68.39(2) . . ?
S1 Ag1 S2 68.39(2) 9_556 9_556 ?
S1 Ag1 S2 130.27(2) . 9_556 ?
S2 Ag1 S2 124.18(4) . 9_556 ?
O2 Rb1 O2 104.78(11) . 10_776 ?
O2 Rb1 O3 58.01(7) . . ?
O2 Rb1 O3 136.12(7) 10_776 . ?
O2 Rb1 O3 136.11(7) . 10_776 ?
O2 Rb1 O3 58.01(7) 10_776 10_776 ?
O3 Rb1 O3 162.00(10) . 10_776 ?
O2 Rb1 O4 161.14(7) . 10_776 ?
O2 Rb1 O4 93.08(8) 10_776 10_776 ?
O3 Rb1 O4 104.68(7) . 10_776 ?
O3 Rb1 O4 59.35(6) 10_776 10_776 ?
O2 Rb1 O4 93.08(8) . . ?
O2 Rb1 O4 161.14(7) 10_776 . ?
O3 Rb1 O4 59.35(6) . . ?
O3 Rb1 O4 104.68(7) 10_776 . ?
O4 Rb1 O4 69.96(10) 10_776 . ?
O2 Rb1 O1 96.26(9) . 10_776 ?
O2 Rb1 O1 59.10(8) 10_776 10_776 ?
O3 Rb1 O1 81.53(8) . 10_776 ?
O3 Rb1 O1 104.54(9) 10_776 10_776 ?
O4 Rb1 O1 87.65(7) 10_776 10_776 ?
O4 Rb1 O1 125.74(7) . 10_776 ?
O2 Rb1 O1 59.10(8) . . ?
O2 Rb1 O1 96.26(9) 10_776 . ?
O3 Rb1 O1 104.54(9) . . ?
O3 Rb1 O1 81.53(8) 10_776 . ?
O4 Rb1 O1 125.74(7) 10_776 . ?
O4 Rb1 O1 87.66(7) . . ?
O1 Rb1 O1 141.28(10) 10_776 . ?
O2 Rb1 C9 151.88(7) . 10_776 ?
O2 Rb1 C9 81.61(8) 10_776 10_776 ?
O3 Rb1 C9 98.17(7) . 10_776 ?
O3 Rb1 C9 70.69(7) 10_776 10_776 ?
O4 Rb1 C9 24.65(7) 10_776 10_776 ?
O4 Rb1 C9 85.46(8) . 10_776 ?
O1 Rb1 C9 63.04(8) 10_776 10_776 ?
O1 Rb1 C9 148.54(7) . 10_776 ?
O2 Rb1 C3 86.55(11) . 10_776 ?
O2 Rb1 C3 42.08(10) 10_776 10_776 ?
O3 Rb1 C3 94.33(10) . 10_776 ?
O3 Rb1 C3 97.49(11) 10_776 10_776 ?
O4 Rb1 C3 103.32(10) 10_776 10_776 ?
O4 Rb1 C3 147.87(8) . 10_776 ?
O1 Rb1 C3 23.43(8) 10_776 10_776 ?
O1 Rb1 C3 118.80(9) . 10_776 ?
C9 Rb1 C3 80.21(10) 10_776 10_776 ?
O2 Rb1 C6 118.83(9) . 10_776 ?
O2 Rb1 C6 40.86(9) 10_776 10_776 ?
O3 Rb1 C6 176.01(8) . 10_776 ?
O3 Rb1 C6 21.98(8) 10_776 10_776 ?
O4 Rb1 C6 78.78(8) 10_776 10_776 ?
O4 Rb1 C6 124.23(8) . 10_776 ?
O1 Rb1 C6 96.74(10) 10_776 10_776 ?
O1 Rb1 C6 74.55(10) . 10_776 ?
C9 Rb1 C6 84.17(9) 10_776 10_776 ?
C3 Rb1 C6 82.86(11) 10_776 10_776 ?
O2 Rb1 C10 128.98(7) . 10_776 ?
O2 Rb1 C10 98.57(8) 10_776 10_776 ?
O3 Rb1 C10 73.66(7) . 10_776 ?
O3 Rb1 C10 94.70(7) 10_776 10_776 ?
O4 Rb1 C10 39.81(6) 10_776 10_776 ?
O4 Rb1 C10 73.96(7) . 10_776 ?
O1 Rb1 C10 58.97(7) 10_776 10_776 ?
O1 Rb1 C10 159.72(7) . 10_776 ?
C9 Rb1 C10 24.52(7) 10_776 10_776 ?
C3 Rb1 C10 81.40(9) 10_776 10_776 ?
C6 Rb1 C10 108.57(9) 10_776 10_776 ?
C11 S1 Ag1 90.36(10) . . ?
C11 S2 Ag1 81.62(10) . . ?
C3 O1 C2 113.6(3) . . ?
C3 O1 Rb1 100.2(2) . . ?
C2 O1 Rb1 144.9(2) . . ?
C5 O2 C4 113.8(3) . . ?
C5 O2 Rb1 123.3(2) . . ?
C4 O2 Rb1 118.6(2) . . ?
C6 O3 C7 113.1(3) . . ?
C6 O3 Rb1 108.8(2) . . ?
C7 O3 Rb1 114.66(19) . . ?
C8 O4 C9 114.4(3) . . ?
C8 O4 Rb1 114.67(18) . . ?
C9 O4 Rb1 96.88(16) . . ?
C11 N1 C10 121.6(2) . . ?
C11 N1 C1 121.5(2) . . ?
C10 N1 C1 116.8(2) . . ?
N1 C1 C2 115.6(3) . . ?
O1 C2 C1 110.2(3) . . ?
O1 C3 C4 111.9(4) . . ?
O2 C4 C3 109.7(3) . . ?
O2 C5 C6 109.1(3) . . ?
O3 C6 C5 113.8(3) . . ?
O3 C7 C8 109.2(3) . . ?
O4 C8 C7 113.9(3) . . ?
O4 C9 C10 105.2(3) . . ?
N1 C10 C9 112.9(3) . . ?
N1 C11 S2 121.5(2) . . ?
N1 C11 S1 119.0(2) . . ?
S2 C11 S1 119.56(16) . . ?

loop_
_geom_bond_atom_site_label_1
_geom_bond_atom_site_label_2
_geom_bond_distance
_geom_bond_site_symmetry_2
_geom_bond_publ_flag
Ag1 S1 2.4930(7) 9_556 ?
Ag1 S1 2.4930(7) . ?
Ag1 S2 2.7775(8) . ?
Ag1 S2 2.7775(9) 9_556 ?
Rb1 O2 2.826(3) . ?
Rb1 O2 2.826(3) 10_776 ?
Rb1 O3 2.887(2) . ?
Rb1 O3 2.887(2) 10_776 ?
Rb1 O4 2.924(2) 10_776 ?
Rb1 O4 2.924(2) . ?
Rb1 O1 2.966(3) 10_776 ?
Rb1 O1 2.967(3) . ?
Rb1 C9 3.406(3) 10_776 ?
Rb1 C3 3.508(4) 10_776 ?
Rb1 C6 3.608(4) 10_776 ?
Rb1 C10 3.657(3) 10_776 ?
S1 C11 1.728(3) . ?
S2 C11 1.710(3) . ?
O1 C3 1.418(4) . ?
O1 C2 1.423(4) . ?
O2 C5 1.408(4) . ?
O2 C4 1.425(5) . ?
O3 C6 1.426(4) . ?
O3 C7 1.447(4) . ?
O4 C8 1.424(4) . ?
O4 C9 1.431(4) . ?
N1 C11 1.348(4) . ?
N1 C10 1.461(4) . ?
N1 C1 1.469(4) . ?
C1 C2 1.494(5) . ?
C3 C4 1.463(7) . ?
C5 C6 1.492(6) . ?
C7 C8 1.479(5) . ?
C9 C10 1.520(4) . ?
